data_2214462
loop_
_publ_author_name
'Ross S. Forgan'
'Simon Parsons'
'Peter A. Tasker'
'Fraser J. White'

_publ_section_title
;
 3-(5-<i>tert</i>-Butyl-2-hydroxybenzoyl)propanoic acid
;
_journal_coeditor_code YA2053
_journal_issue 7
_journal_name_full 'Acta Crystallographica Section E'
_journal_page_first o3249
_journal_page_last o3249
_journal_paper_doi 10.1107/S1600536807026372
_journal_volume 63
_journal_year 2007
_chemical_formula_iupac 'C14 H18 O4'
_chemical_formula_moiety 'C14 H18 O4'
_chemical_formula_sum 'C14 H18 O4'
_chemical_formula_weight 250.28
_chemical_name_systematic
;
3-(5-<i>tert</i>-Butyl-2-hydroxybenzoyl)propanoic acid
;
_space_group_IT_number 2
_symmetry_cell_setting triclinic
_symmetry_space_group_name_Hall '-P 1'
_symmetry_space_group_name_H-M 'P -1'
_atom_sites_solution_hydrogens difmap
_atom_sites_solution_primary direct
_atom_sites_solution_secondary difmap
_audit_creation_method SHELXL97
_cell_angle_alpha 76.917(2)
_cell_angle_beta 85.205(2)
_cell_angle_gamma 83.318(2)
_cell_formula_units_Z 2
_cell_length_a 7.0938(2)
_cell_length_b 8.5918(3)
_cell_length_c 11.4966(3)
_cell_measurement_reflns_used 3804
_cell_measurement_temperature 150(2)
_cell_measurement_theta_max 2.4
_cell_measurement_theta_min 30.5
_cell_volume 676.69(4)
_computing_cell_refinement SAINT
_computing_data_collection 'SMART (Siemens, 1993)'
_computing_data_reduction 'SAINT (Siemens, 1995)'
_computing_molecular_graphics 'DIAMOND (Brandenburg, 2004)'
_computing_publication_material 'PLATON (Spek, 2003)'
_computing_structure_refinement 'SHELXL97 (Sheldrick, 1997)'
_computing_structure_solution 'SHELXS97 (Sheldrick, 1997)'
_diffrn_ambient_temperature 150(2)
_diffrn_measured_fraction_theta_full 0.997
_diffrn_measured_fraction_theta_max 0.961
_diffrn_measurement_device_type 'Bruker SMART APEX CCD area-detector'
_diffrn_measurement_method '\w and \f'
_diffrn_radiation_monochromator graphite
_diffrn_radiation_source 'fine-focus sealed tube'
_diffrn_radiation_type MoK\a
_diffrn_radiation_wavelength 0.71073
_diffrn_reflns_av_R_equivalents 0.034
_diffrn_reflns_av_sigmaI/netI 0.034
_diffrn_reflns_limit_h_max 9
_diffrn_reflns_limit_h_min -10
_diffrn_reflns_limit_k_max 12
_diffrn_reflns_limit_k_min -12
_diffrn_reflns_limit_l_max 16
_diffrn_reflns_limit_l_min -16
_diffrn_reflns_number 14490
_diffrn_reflns_theta_full 27.5
_diffrn_reflns_theta_max 30.6
_diffrn_reflns_theta_min 2.4
_diffrn_standards_decay_% 0
_diffrn_standards_interval_count 0
_diffrn_standards_number 0
_exptl_absorpt_coefficient_mu 0.09
_exptl_absorpt_correction_T_max 0.990
_exptl_absorpt_correction_T_min 0.807
_exptl_absorpt_correction_type multi-scan
_exptl_absorpt_process_details '(SADABS; Sheldrick, 2004)'
_exptl_crystal_colour colourless
_exptl_crystal_density_diffrn 1.228
_exptl_crystal_density_method 'not measured'
_exptl_crystal_description block
_exptl_crystal_F_000 268
_exptl_crystal_size_max 0.34
_exptl_crystal_size_mid 0.26
_exptl_crystal_size_min 0.15
_refine_diff_density_max 0.43
_refine_diff_density_min -0.18
_refine_ls_extinction_method none
_refine_ls_goodness_of_fit_ref 1.03
_refine_ls_hydrogen_treatment mixed
_refine_ls_matrix_type full
_refine_ls_number_parameters 171
_refine_ls_number_reflns 3998
_refine_ls_number_restraints 0
_refine_ls_restrained_S_all 1.03
_refine_ls_R_factor_all 0.074
_refine_ls_R_factor_gt 0.052
_refine_ls_shift/su_max 0.000
_refine_ls_shift/su_mean 0.000
_refine_ls_structure_factor_coef Fsqd
_refine_ls_weighting_details 'calc w = 1/[\s^2^(Fo^2^)+(0.0764P)^2^+0.0859P] where P=(Fo^2^+2Fc^2^)/3'
_refine_ls_weighting_scheme calc
_refine_ls_wR_factor_gt 0.129
_refine_ls_wR_factor_ref 0.142
_reflns_number_gt 2956
_reflns_number_total 3998
_reflns_threshold_expression I>2\s(I)
_cod_data_source_file ya2053.cif
_cod_data_source_block I
_cod_database_code 2214462
_cod_database_fobs_code 2214462

loop_
_symmetry_equiv_pos_as_xyz
'x, y, z'
'-x, -y, -z'

loop_
_atom_site_type_symbol
_atom_site_label
_atom_site_fract_x
_atom_site_fract_y
_atom_site_fract_z
_atom_site_U_iso_or_equiv
_atom_site_adp_type
_atom_site_calc_flag
_atom_site_refinement_flags
_atom_site_occupancy
O O1 0.25675(15) 0.27572(10) 0.04192(9) 0.0344(2) Uani d . 1
C C1 0.23777(17) 0.42613(13) -0.02693(10) 0.0256(2) Uani d . 1
C C2 0.26835(17) 0.56259(13) 0.01488(10) 0.0235(2) Uani d . 1
O O3 0.04561(13) 0.62039(11) 0.37232(8) 0.0318(2) Uani d . 1
C C3 0.25301(18) 0.71372(13) -0.06456(10) 0.0249(2) Uani d . 1
H H3A 0.2753 0.8056 -0.0367 0.030 Uiso calc R 1
C C4 0.20655(18) 0.73325(14) -0.18182(10) 0.0261(3) Uani d . 1
O O4 0.25919(15) 0.47532(13) 0.49478(8) 0.0392(3) Uani d . 1
H H4 0.157(3) 0.443(2) 0.5352(19) 0.059(6) Uiso d . 1
C C5 0.16996(19) 0.59523(15) -0.21840(10) 0.0281(3) Uani d . 1
H H5A 0.1331 0.6057 -0.2976 0.034 Uiso calc R 1
C C6 0.18548(18) 0.44515(14) -0.14380(11) 0.0280(3) Uani d . 1
H H6A 0.1605 0.3543 -0.1720 0.034 Uiso calc R 1
C C21 0.31001(17) 0.54528(14) 0.14063(10) 0.0260(2) Uani d . 1
C C22 0.33448(19) 0.69232(15) 0.18742(10) 0.0285(3) Uani d . 1
H H22A 0.2174 0.7676 0.1762 0.034 Uiso calc R 1
H H22B 0.4408 0.7476 0.1411 0.034 Uiso calc R 1
C C23 0.3750(2) 0.64759(17) 0.31958(11) 0.0332(3) Uani d . 1
H H23A 0.4881 0.5677 0.3312 0.040 Uiso calc R 1
H H23B 0.4046 0.7444 0.3449 0.040 Uiso calc R 1
C C24 0.21078(19) 0.57950(15) 0.39652(10) 0.0280(3) Uani d . 1
O O29 0.32127(14) 0.41288(11) 0.21016(8) 0.0333(2) Uani d . 1
C C41 0.1914(2) 0.89572(15) -0.27057(11) 0.0334(3) Uani d . 1
C C42 -0.0136(3) 0.93891(19) -0.30816(15) 0.0495(4) Uani d . 1
H H42A -0.0987 0.9467 -0.2376 0.074 Uiso calc R 1
H H42B -0.0502 0.8554 -0.3450 0.074 Uiso calc R 1
H H42C -0.0229 1.0422 -0.3659 0.074 Uiso calc R 1
C C43 0.3241(3) 0.8850(2) -0.38152(14) 0.0554(5) Uani d . 1
H H43A 0.3144 0.9889 -0.4386 0.083 Uiso calc R 1
H H43B 0.2872 0.8022 -0.4189 0.083 Uiso calc R 1
H H43C 0.4555 0.8571 -0.3578 0.083 Uiso calc R 1
C C44 0.2471(3) 1.02985(17) -0.21712(15) 0.0532(5) Uani d . 1
H H44A 0.1630 1.0390 -0.1464 0.080 Uiso calc R 1
H H44B 0.2350 1.1316 -0.2766 0.080 Uiso calc R 1
H H44C 0.3790 1.0051 -0.1941 0.080 Uiso calc R 1
H H1 0.284(3) 0.287(3) 0.1107(19) 0.065(6) Uiso d . 1

loop_
_atom_site_aniso_label
_atom_site_aniso_U_11
_atom_site_aniso_U_22
_atom_site_aniso_U_33
_atom_site_aniso_U_12
_atom_site_aniso_U_13
_atom_site_aniso_U_23
O1 0.0409(6) 0.0241(4) 0.0364(5) -0.0035(4) -0.0020(4) -0.0029(3)
C1 0.0223(6) 0.0244(5) 0.0290(5) -0.0017(4) 0.0019(5) -0.0054(4)
C2 0.0204(6) 0.0262(5) 0.0236(5) -0.0012(4) 0.0004(4) -0.0058(4)
O3 0.0267(5) 0.0390(5) 0.0274(4) -0.0007(4) -0.0024(4) -0.0035(3)
C3 0.0260(6) 0.0248(5) 0.0245(5) -0.0020(4) 0.0000(4) -0.0074(4)
C4 0.0282(7) 0.0260(5) 0.0234(5) -0.0016(4) -0.0005(5) -0.0049(4)
O4 0.0284(6) 0.0598(6) 0.0245(4) -0.0027(5) -0.0047(4) 0.0009(4)
C5 0.0285(7) 0.0329(6) 0.0247(5) -0.0023(5) -0.0024(5) -0.0099(4)
C6 0.0279(7) 0.0273(5) 0.0314(6) -0.0033(5) -0.0002(5) -0.0125(4)
C21 0.0205(6) 0.0331(6) 0.0233(5) -0.0007(4) 0.0009(4) -0.0055(4)
C22 0.0293(7) 0.0352(6) 0.0215(5) -0.0039(5) -0.0009(5) -0.0073(4)
C23 0.0289(7) 0.0478(7) 0.0243(5) -0.0071(5) -0.0030(5) -0.0086(5)
C24 0.0297(7) 0.0353(6) 0.0213(5) -0.0030(5) -0.0029(5) -0.0108(4)
O29 0.0366(6) 0.0332(4) 0.0267(4) -0.0013(4) -0.0023(4) -0.0007(3)
C41 0.0438(8) 0.0282(6) 0.0266(5) -0.0041(5) -0.0044(5) -0.0017(4)
C42 0.0538(11) 0.0377(7) 0.0515(9) 0.0022(7) -0.0158(8) 0.0028(6)
C43 0.0701(13) 0.0504(9) 0.0362(7) -0.0051(8) 0.0119(8) 0.0044(6)
C44 0.0850(14) 0.0297(6) 0.0452(8) -0.0146(7) -0.0201(9) 0.0016(6)

loop_
_atom_type_symbol
_atom_type_description
_atom_type_scat_dispersion_real
_atom_type_scat_dispersion_imag
_atom_type_scat_source
C C 0.0033 0.0016 'International Tables Vol C Tables 4.2.6.8 and 6.1.1.4'
H H 0.0000 0.0000 'International Tables Vol C Tables 4.2.6.8 and 6.1.1.4'
O O 0.0106 0.0060 'International Tables Vol C Tables 4.2.6.8 and 6.1.1.4'

loop_
_geom_angle_atom_site_label_1
_geom_angle_atom_site_label_2
_geom_angle_atom_site_label_3
_geom_angle
C1 O1 H1 105.5(14)
O1 C1 C6 117.98(10)
O1 C1 C2 122.74(11)
C6 C1 C2 119.28(10)
C3 C2 C1 118.83(10)
C3 C2 C21 121.44(10)
C1 C2 C21 119.71(10)
C4 C3 C2 122.29(10)
C4 C3 H3A 118.9
C2 C3 H3A 118.9
C3 C4 C5 117.00(10)
C3 C4 C41 123.41(10)
C5 C4 C41 119.59(10)
C24 O4 H4 108.8(13)
C6 C5 C4 122.40(11)
C6 C5 H5A 118.8
C4 C5 H5A 118.8
C5 C6 C1 120.12(10)
C5 C6 H6A 119.9
C1 C6 H6A 119.9
O29 C21 C2 121.18(11)
O29 C21 C22 118.85(10)
C2 C21 C22 119.95(10)
C21 C22 C23 111.33(10)
C21 C22 H22A 109.4
C23 C22 H22A 109.4
C21 C22 H22B 109.4
C23 C22 H22B 109.4
H22A C22 H22B 108.0
C24 C23 C22 112.24(11)
C24 C23 H23A 109.2
C22 C23 H23A 109.2
C24 C23 H23B 109.2
C22 C23 H23B 109.2
H23A C23 H23B 107.9
O3 C24 O4 122.72(12)
O3 C24 C23 123.00(11)
O4 C24 C23 114.24(11)
C44 C41 C4 112.10(11)
C44 C41 C42 108.46(13)
C4 C41 C42 109.44(12)
C44 C41 C43 108.31(14)
C4 C41 C43 109.30(11)
C42 C41 C43 109.19(13)
C41 C42 H42A 109.5
C41 C42 H42B 109.5
H42A C42 H42B 109.5
C41 C42 H42C 109.5
H42A C42 H42C 109.5
H42B C42 H42C 109.5
C41 C43 H43A 109.5
C41 C43 H43B 109.5
H43A C43 H43B 109.5
C41 C43 H43C 109.5
H43A C43 H43C 109.5
H43B C43 H43C 109.5
C41 C44 H44A 109.5
C41 C44 H44B 109.5
H44A C44 H44B 109.5
C41 C44 H44C 109.5
H44A C44 H44C 109.5
H44B C44 H44C 109.5

loop_
_geom_bond_atom_site_label_1
_geom_bond_atom_site_label_2
_geom_bond_distance
O1 C1 1.3524(14)
O1 H1 0.86(2)
C1 C6 1.3925(17)
C1 C2 1.4087(16)
C2 C3 1.4067(15)
C2 C21 1.4709(16)
O3 C24 1.2199(15)
C3 C4 1.3832(16)
C3 H3A 0.95
C4 C5 1.4022(17)
C4 C41 1.5296(16)
O4 C24 1.3156(14)
O4 H4 0.87(2)
C5 C6 1.3757(17)
C5 H5A 0.95
C6 H6A 0.95
C21 O29 1.2318(14)
C21 C22 1.5131(17)
C22 C23 1.5238(16)
C22 H22A 0.99
C22 H22B 0.99
C23 C24 1.4945(19)
C23 H23A 0.99
C23 H23B 0.99
C41 C44 1.526(2)
C41 C42 1.532(2)
C41 C43 1.534(2)
C42 H42A 0.98
C42 H42B 0.98
C42 H42C 0.98
C43 H43A 0.98
C43 H43B 0.98
C43 H43C 0.98
C44 H44A 0.98
C44 H44B 0.98
C44 H44C 0.98

loop_
_geom_hbond_atom_site_label_D
_geom_hbond_atom_site_label_H
_geom_hbond_atom_site_label_A
_geom_hbond_site_symmetry_A
_geom_hbond_distance_DH
_geom_hbond_distance_HA
_geom_hbond_distance_DA
_geom_hbond_angle_DHA
O1 H1 O29 . 0.86(2) 1.80(2) 2.5777(14) 150(2)
O4 H4 O3 2_566 0.87(2) 1.78(2) 2.6417(15) 175.8(19)

loop_
_cod_related_entry_id
_cod_related_entry_database
_cod_related_entry_code
1 ChemSpider 21124060
